data_4081542
loop_
_publ_author_name
'Dietz, Christina'
'Jouikov, Viatcheslav'
'Jurkschat, Klaus'

_publ_section_title
;
 Diastereoselectiveortho-Metalation of a Chiral Ferrocenylphosphonic
 Diamide and Its Organotin Derivatives
;
_journal_issue 20
_journal_name_full Organometallics
_journal_page_first 5906
_journal_paper_doi 10.1021/om4004797
_journal_volume 32
_journal_year 2013
_chemical_absolute_configuration ad
_chemical_formula_moiety 'C24 H29 Fe I2 N2 O P Sn'
_chemical_formula_sum 'C24 H29 Fe I2 N2 O P Sn'
_chemical_formula_weight 820.80
_chemical_name_systematic
; 
(3aR,7aR)-[(RFc)-(2-Diiodidomonophenylstannyl)ferrocenyl]-
(3a,4,5,6,7,7a-octahydro-1,3-dimethyl-1,3,2-benzodiaza-phosphol)-2-oxid  
;
_space_group_IT_number 19
_symmetry_cell_setting orthorhombic
_symmetry_space_group_name_Hall 'P 2ac 2ab'
_symmetry_space_group_name_H-M 'P 21 21 21'
_atom_sites_solution_hydrogens geom
_atom_sites_solution_primary direct
_atom_sites_solution_secondary difmap
_audit_creation_method SHELXL-97
_cell_angle_alpha 90.00
_cell_angle_beta 90.00
_cell_angle_gamma 90.00
_cell_formula_units_Z 8
_cell_length_a 10.3324(3)
_cell_length_b 14.6980(4)
_cell_length_c 35.9428(10)
_cell_measurement_reflns_used 15182
_cell_measurement_temperature 173(2)
_cell_measurement_theta_max 29.1705
_cell_measurement_theta_min 2.1886
_cell_volume 5458.5(3)
_computing_cell_refinement 'CrysAlisPro, Oxford Diffraction Ltd., Version 1.171.33.55''
_computing_data_collection 'CrysAlisPro, Oxford Diffraction Ltd., Version 1.171.33.55''
_computing_data_reduction 'CrysAlisPro, Oxford Diffraction Ltd., Version 1.171.33.55''
_computing_molecular_graphics 'SHELXP-97 (Sheldrick, 1997)'
_computing_publication_material 'enCIFer Version 1.4'
_computing_structure_refinement 'SHELXL-97 (Sheldrick, 1997)'
_computing_structure_solution 'SHELXS-97 (Sheldrick, 1990)'
_diffrn_ambient_temperature 173(2)
_diffrn_measured_fraction_theta_full 0.999
_diffrn_measured_fraction_theta_max 0.999
_diffrn_measurement_device 'XcaliburS CCD Diffractometer'
_diffrn_measurement_method '\w und \y scan'
_diffrn_radiation_monochromator graphite
_diffrn_radiation_source 'fine-focus sealed tube'
_diffrn_radiation_type MoK\a
_diffrn_radiation_wavelength 0.71073
_diffrn_reflns_av_R_equivalents 0.0499
_diffrn_reflns_av_sigmaI/netI 0.0704
_diffrn_reflns_limit_h_max 12
_diffrn_reflns_limit_h_min -11
_diffrn_reflns_limit_k_max 17
_diffrn_reflns_limit_k_min -17
_diffrn_reflns_limit_l_max 43
_diffrn_reflns_limit_l_min -43
_diffrn_reflns_number 33001
_diffrn_reflns_theta_full 25.50
_diffrn_reflns_theta_max 25.50
_diffrn_reflns_theta_min 2.19
_exptl_absorpt_coefficient_mu 3.787
_exptl_absorpt_correction_T_max 1.00000
_exptl_absorpt_correction_T_min 0.66847
_exptl_absorpt_correction_type multi-scan
_exptl_absorpt_process_details
;
CrysAlisPro, Oxford Diffraction Ltd.,
Version 1.171.33.55 (release 05-01-2010 CrysAlis171 .NET)
(compiled Jan  5 2010,16:28:46)
Empirical absorption correction using spherical harmonics,
 implemented in SCALE3 ABSPACK scaling algorithm.
;
_exptl_crystal_colour orange
_exptl_crystal_density_diffrn 1.998
_exptl_crystal_density_method 'not measured'
_exptl_crystal_description block
_exptl_crystal_F_000 3136
_exptl_crystal_size_max 0.24
_exptl_crystal_size_mid 0.23
_exptl_crystal_size_min 0.09
_refine_diff_density_max 1.356
_refine_diff_density_min -0.986
_refine_diff_density_rms 0.135
_refine_ls_abs_structure_details 'Flack H D (1983), Acta Cryst. A39, 876-881'
_refine_ls_abs_structure_Flack -0.014(17)
_refine_ls_extinction_method none
_refine_ls_goodness_of_fit_ref 0.935
_refine_ls_hydrogen_treatment constr
_refine_ls_matrix_type full
_refine_ls_number_parameters 581
_refine_ls_number_reflns 10165
_refine_ls_number_restraints 0
_refine_ls_restrained_S_all 0.935
_refine_ls_R_factor_all 0.0496
_refine_ls_R_factor_gt 0.0376
_refine_ls_shift/su_max 0.003
_refine_ls_shift/su_mean 0.000
_refine_ls_structure_factor_coef Fsqd
_refine_ls_weighting_details 'calc w=1/[\s^2^(Fo^2^)+(0.0172P)^2^+0.0000P] where P=(Fo^2^+2Fc^2^)/3'
_refine_ls_weighting_scheme calc
_refine_ls_wR_factor_gt 0.0479
_refine_ls_wR_factor_ref 0.0495
_reflns_number_gt 8548
_reflns_number_total 10165
_reflns_threshold_expression >2sigma(I)
_cod_data_source_file om4004797_si_002.cif
_cod_data_source_block compound(R,R,Rp)-4
_cod_database_code 4081542

loop_
_symmetry_equiv_pos_as_xyz
'x, y, z'
'-x+1/2, -y, z+1/2'
'-x, y+1/2, -z+1/2'
'x+1/2, -y+1/2, -z'

loop_
_atom_site_label
_atom_site_type_symbol
_atom_site_fract_x
_atom_site_fract_y
_atom_site_fract_z
_atom_site_U_iso_or_equiv
_atom_site_adp_type
_atom_site_occupancy
_atom_site_symmetry_multiplicity
_atom_site_calc_flag
_atom_site_refinement_flags
Sn1 Sn 0.27557(4) 0.48266(3) 0.457087(10) 0.01685(10) Uani 1 1 d .
Sn2 Sn 0.30280(4) 0.44901(3) 0.736176(10) 0.01582(10) Uani 1 1 d .
I1 I 0.13097(4) 0.42039(3) 0.396063(11) 0.02913(12) Uani 1 1 d .
I2 I 0.07173(4) 0.48053(3) 0.504693(10) 0.02631(11) Uani 1 1 d .
I3 I 0.16645(4) 0.38477(3) 0.798555(11) 0.02989(11) Uani 1 1 d .
I4 I 0.30698(5) 0.29022(3) 0.698107(12) 0.03464(12) Uani 1 1 d .
Fe1 Fe 0.57067(9) 0.38093(6) 0.42980(2) 0.0192(2) Uani 1 1 d .
Fe2 Fe 0.15227(8) 0.66754(6) 0.74367(2) 0.0211(2) Uani 1 1 d .
P1 P 0.50239(15) 0.44432(11) 0.52093(4) 0.0170(4) Uani 1 1 d .
P2 P 0.32895(15) 0.59873(11) 0.66750(4) 0.0183(4) Uani 1 1 d .
O1 O 0.3996(3) 0.5110(3) 0.50964(10) 0.0196(9) Uani 1 1 d .
O2 O 0.3965(3) 0.5187(3) 0.68409(9) 0.0180(9) Uani 1 1 d .
N1 N 0.6453(4) 0.4842(3) 0.53291(12) 0.0195(12) Uani 1 1 d .
N2 N 0.4743(4) 0.3929(3) 0.56038(13) 0.0201(12) Uani 1 1 d .
N3 N 0.4091(5) 0.6953(3) 0.66451(12) 0.0212(12) Uani 1 1 d .
N4 N 0.3006(5) 0.5894(3) 0.62278(12) 0.0226(12) Uani 1 1 d .
C1 C 0.4000(5) 0.3681(4) 0.45771(16) 0.0150(14) Uani 1 1 d .
C2 C 0.5064(5) 0.3677(4) 0.48332(15) 0.0139(13) Uani 1 1 d .
C3 C 0.5884(6) 0.2937(4) 0.47438(16) 0.0214(15) Uani 1 1 d .
H3A H 0.6643 0.2774 0.4866 0.026 Uiso 1 1 calc R
C4 C 0.5323(6) 0.2488(4) 0.44311(17) 0.0237(16) Uani 1 1 d .
H4A H 0.5659 0.1975 0.4315 0.028 Uiso 1 1 calc R
C5 C 0.4180(6) 0.2944(4) 0.43259(17) 0.0237(15) Uani 1 1 d .
H5A H 0.3641 0.2791 0.4128 0.028 Uiso 1 1 calc R
C6 C 0.5540(6) 0.4680(5) 0.38583(17) 0.0319(18) Uani 1 1 d .
H6A H 0.4762 0.4882 0.3758 0.038 Uiso 1 1 calc R
C7 C 0.6225(6) 0.5110(4) 0.41392(16) 0.0280(16) Uani 1 1 d .
H7A H 0.6001 0.5650 0.4257 0.034 Uiso 1 1 calc R
C8 C 0.7322(6) 0.4575(5) 0.42124(18) 0.0352(19) Uani 1 1 d .
H8A H 0.7944 0.4695 0.4393 0.042 Uiso 1 1 calc R
C9 C 0.7326(7) 0.3829(5) 0.3967(2) 0.045(2) Uani 1 1 d .
H9A H 0.7954 0.3377 0.3952 0.054 Uiso 1 1 calc R
C10 C 0.6199(7) 0.3896(5) 0.37491(18) 0.0371(19) Uani 1 1 d .
H10A H 0.5940 0.3491 0.3565 0.044 Uiso 1 1 calc R
C11 C 0.6638(5) 0.4718(4) 0.57287(14) 0.0199(14) Uani 1 1 d .
H11A H 0.6202 0.5220 0.5857 0.024 Uiso 1 1 calc R
C12 C 0.5937(6) 0.3854(4) 0.58212(15) 0.0197(15) Uani 1 1 d .
H12A H 0.6440 0.3342 0.5724 0.024 Uiso 1 1 calc R
C13 C 0.5808(6) 0.3739(4) 0.62375(14) 0.0260(16) Uani 1 1 d .
H13A H 0.5299 0.4232 0.6341 0.031 Uiso 1 1 calc R
H13B H 0.5377 0.3169 0.6294 0.031 Uiso 1 1 calc R
C14 C 0.7149(7) 0.3745(5) 0.64031(16) 0.0386(19) Uani 1 1 d .
H14A H 0.7594 0.3194 0.6327 0.046 Uiso 1 1 calc R
H14B H 0.7075 0.3733 0.6672 0.046 Uiso 1 1 calc R
C15 C 0.7966(7) 0.4558(5) 0.62919(17) 0.0419(19) Uani 1 1 d .
H15A H 0.8837 0.4481 0.6387 0.050 Uiso 1 1 calc R
H15B H 0.7605 0.5104 0.6403 0.050 Uiso 1 1 calc R
C16 C 0.8020(6) 0.4674(5) 0.58678(15) 0.0322(17) Uani 1 1 d .
H16A H 0.8479 0.5228 0.5804 0.039 Uiso 1 1 calc R
H16B H 0.8468 0.4163 0.5755 0.039 Uiso 1 1 calc R
C17 C 0.6931(6) 0.5677(4) 0.51677(16) 0.0305(16) Uani 1 1 d .
H17A H 0.7860 0.5673 0.5170 0.046 Uiso 1 1 calc R
H17B H 0.6621 0.6186 0.5310 0.046 Uiso 1 1 calc R
H17C H 0.6630 0.5728 0.4916 0.046 Uiso 1 1 calc R
C18 C 0.3800(7) 0.3187(4) 0.56283(18) 0.0378(19) Uani 1 1 d .
H18A H 0.3488 0.3139 0.5879 0.057 Uiso 1 1 calc R
H18B H 0.4207 0.2625 0.5558 0.057 Uiso 1 1 calc R
H18C H 0.3088 0.3309 0.5464 0.057 Uiso 1 1 calc R
C21 C 0.3278(6) 0.6164(4) 0.43880(15) 0.0181(14) Uani 1 1 d .
C22 C 0.3981(6) 0.6733(4) 0.46124(18) 0.0285(17) Uani 1 1 d .
H22A H 0.4167 0.6553 0.4855 0.034 Uiso 1 1 calc R
C23 C 0.4420(7) 0.7567(4) 0.44870(19) 0.0331(18) Uani 1 1 d .
H23A H 0.4896 0.7946 0.4643 0.040 Uiso 1 1 calc R
C24 C 0.4139(7) 0.7831(4) 0.41248(19) 0.0366(19) Uani 1 1 d .
H24A H 0.4441 0.8385 0.4035 0.044 Uiso 1 1 calc R
C25 C 0.3422(7) 0.7279(4) 0.39022(18) 0.0371(19) Uani 1 1 d .
H25A H 0.3229 0.7459 0.3660 0.045 Uiso 1 1 calc R
C26 C 0.2980(6) 0.6456(4) 0.40322(17) 0.0276(16) Uani 1 1 d .
H26A H 0.2474 0.6091 0.3879 0.033 Uiso 1 1 calc R
C31 C 0.1572(6) 0.5400(4) 0.71996(15) 0.0216(15) Uani 1 1 d .
C32 C 0.1839(5) 0.6107(4) 0.69321(14) 0.0173(13) Uani 1 1 d .
C33 C 0.0762(6) 0.6699(4) 0.69128(15) 0.0208(15) Uani 1 1 d .
H33A H 0.0679 0.7205 0.6759 0.025 Uiso 1 1 calc R
C34 C -0.0168(6) 0.6376(4) 0.71719(18) 0.0258(16) Uani 1 1 d .
H34A H -0.0976 0.6635 0.7215 0.031 Uiso 1 1 calc R
C35 C 0.0330(6) 0.5596(4) 0.73549(18) 0.0268(16) Uani 1 1 d .
H35A H -0.0079 0.5269 0.7543 0.032 Uiso 1 1 calc R
C36 C 0.3050(8) 0.6969(5) 0.77778(19) 0.0410(19) Uani 1 1 d .
H36A H 0.3842 0.6669 0.7784 0.049 Uiso 1 1 calc R
C37 C 0.2756(6) 0.7724(4) 0.75541(18) 0.0325(17) Uani 1 1 d .
H37A H 0.3307 0.8006 0.7385 0.039 Uiso 1 1 calc R
C38 C 0.1487(7) 0.7970(5) 0.7633(2) 0.0402(19) Uani 1 1 d .
H38A H 0.1044 0.8456 0.7526 0.048 Uiso 1 1 calc R
C39 C 0.0986(8) 0.7374(5) 0.7896(2) 0.048(2) Uani 1 1 d .
H39A H 0.0154 0.7388 0.7994 0.058 Uiso 1 1 calc R
C40 C 0.1972(9) 0.6740(5) 0.79872(19) 0.048(2) Uani 1 1 d .
H40A H 0.1907 0.6262 0.8156 0.058 Uiso 1 1 calc R
C41 C 0.4260(6) 0.7195(4) 0.62510(15) 0.0204(15) Uani 1 1 d .
H41A H 0.5039 0.6889 0.6159 0.024 Uiso 1 1 calc R
C42 C 0.3106(6) 0.6788(4) 0.60588(15) 0.0225(15) Uani 1 1 d .
H42A H 0.2337 0.7141 0.6126 0.027 Uiso 1 1 calc R
C43 C 0.3284(7) 0.6839(4) 0.56405(15) 0.0281(17) Uani 1 1 d .
H43A H 0.4058 0.6511 0.5567 0.034 Uiso 1 1 calc R
H43B H 0.2547 0.6571 0.5515 0.034 Uiso 1 1 calc R
C44 C 0.3405(7) 0.7828(4) 0.55397(17) 0.0371(19) Uani 1 1 d .
H44A H 0.2593 0.8131 0.5594 0.045 Uiso 1 1 calc R
H44B H 0.3556 0.7878 0.5274 0.045 Uiso 1 1 calc R
C45 C 0.4508(8) 0.8324(5) 0.57483(17) 0.042(2) Uani 1 1 d .
H45A H 0.5335 0.8084 0.5667 0.051 Uiso 1 1 calc R
H45B H 0.4484 0.8967 0.5688 0.051 Uiso 1 1 calc R
C46 C 0.4383(7) 0.8204(4) 0.61676(16) 0.0326(18) Uani 1 1 d .
H46A H 0.5139 0.8452 0.6291 0.039 Uiso 1 1 calc R
H46B H 0.3625 0.8526 0.6258 0.039 Uiso 1 1 calc R
C47 C 0.5170(6) 0.7142(5) 0.68904(16) 0.0324(17) Uani 1 1 d .
H47A H 0.5268 0.7788 0.6918 0.049 Uiso 1 1 calc R
H47B H 0.5948 0.6891 0.6787 0.049 Uiso 1 1 calc R
H47C H 0.5010 0.6873 0.7129 0.049 Uiso 1 1 calc R
C48 C 0.2039(6) 0.5260(4) 0.60945(16) 0.0361(17) Uani 1 1 d .
H48A H 0.2230 0.5095 0.5842 0.054 Uiso 1 1 calc R
H48B H 0.1200 0.5540 0.6106 0.054 Uiso 1 1 calc R
H48C H 0.2045 0.4725 0.6247 0.054 Uiso 1 1 calc R
C51 C 0.4834(5) 0.4766(4) 0.76178(15) 0.0167(13) Uani 1 1 d .
C52 C 0.5928(5) 0.4865(4) 0.74002(16) 0.0188(13) Uani 1 1 d .
H52A H 0.5866 0.4788 0.7144 0.023 Uiso 1 1 calc R
C53 C 0.7099(5) 0.5072(4) 0.75549(16) 0.0265(15) Uani 1 1 d .
H53A H 0.7823 0.5135 0.7403 0.032 Uiso 1 1 calc R
C54 C 0.7215(6) 0.5187(4) 0.79322(17) 0.0314(16) Uani 1 1 d .
H54A H 0.8012 0.5335 0.8036 0.038 Uiso 1 1 calc R
C55 C 0.6146(6) 0.5082(4) 0.81555(16) 0.0275(16) Uani 1 1 d .
H55A H 0.6221 0.5157 0.8411 0.033 Uiso 1 1 calc R
C56 C 0.4966(6) 0.4866(4) 0.80024(16) 0.0256(15) Uani 1 1 d .
H56A H 0.4250 0.4786 0.8156 0.031 Uiso 1 1 calc R

loop_
_atom_site_aniso_label
_atom_site_aniso_U_11
_atom_site_aniso_U_22
_atom_site_aniso_U_33
_atom_site_aniso_U_23
_atom_site_aniso_U_13
_atom_site_aniso_U_12
Sn1 0.0171(2) 0.0167(2) 0.0167(2) 0.0002(2) -0.00105(18) 0.0011(2)
Sn2 0.0145(2) 0.0150(2) 0.0180(2) 0.00116(19) -0.00099(18) -0.0020(2)
I1 0.0292(2) 0.0354(3) 0.0228(2) -0.0031(2) -0.00824(19) -0.0023(2)
I2 0.0216(2) 0.0360(3) 0.0214(2) 0.0037(2) 0.00324(18) 0.0041(2)
I3 0.0287(3) 0.0335(3) 0.0275(2) 0.0080(2) 0.0031(2) -0.0081(2)
I4 0.0406(3) 0.0223(2) 0.0410(3) -0.0111(2) 0.0056(2) -0.0066(2)
Fe1 0.0207(5) 0.0190(5) 0.0179(4) -0.0001(4) 0.0031(4) 0.0020(5)
Fe2 0.0177(5) 0.0205(5) 0.0249(5) -0.0007(4) -0.0004(4) 0.0023(4)
P1 0.0173(8) 0.0183(9) 0.0154(8) -0.0002(8) 0.0009(7) -0.0009(8)
P2 0.0215(9) 0.0180(9) 0.0154(8) 0.0008(7) -0.0022(7) -0.0018(8)
O1 0.022(2) 0.015(2) 0.022(2) -0.005(2) -0.0042(18) 0.001(2)
O2 0.016(2) 0.022(2) 0.016(2) 0.002(2) 0.0028(16) 0.001(2)
N1 0.018(3) 0.023(3) 0.017(2) 0.005(2) 0.002(2) -0.001(3)
N2 0.015(3) 0.023(3) 0.022(3) 0.005(3) -0.002(2) -0.008(3)
N3 0.027(3) 0.020(3) 0.017(3) 0.000(2) -0.003(2) -0.005(3)
N4 0.033(3) 0.023(3) 0.012(2) -0.002(2) -0.004(2) -0.005(3)
C1 0.011(3) 0.010(3) 0.024(3) 0.000(3) 0.000(3) -0.001(3)
C2 0.010(3) 0.011(3) 0.020(3) -0.003(3) 0.004(3) -0.001(3)
C3 0.023(4) 0.020(3) 0.022(3) 0.009(3) 0.000(3) 0.000(3)
C4 0.027(4) 0.014(3) 0.030(4) 0.005(3) 0.007(3) -0.002(3)
C5 0.026(4) 0.019(3) 0.027(4) -0.002(3) -0.001(3) -0.004(3)
C6 0.027(4) 0.042(5) 0.026(4) 0.016(4) 0.000(3) -0.002(4)
C7 0.036(4) 0.017(4) 0.030(4) 0.006(3) 0.010(3) -0.012(4)
C8 0.025(4) 0.047(5) 0.034(4) 0.020(4) -0.001(3) -0.009(4)
C9 0.041(5) 0.034(4) 0.060(5) 0.020(5) 0.039(4) 0.017(4)
C10 0.055(5) 0.032(4) 0.024(4) -0.004(4) 0.018(4) -0.008(4)
C11 0.024(3) 0.019(3) 0.017(3) 0.006(3) -0.005(3) 0.007(3)
C12 0.024(4) 0.019(3) 0.016(3) -0.001(3) 0.000(3) 0.005(3)
C13 0.040(4) 0.026(4) 0.012(3) 0.005(3) 0.003(3) 0.014(4)
C14 0.046(5) 0.055(5) 0.015(3) -0.001(4) -0.005(3) 0.018(5)
C15 0.037(4) 0.049(5) 0.039(4) -0.006(4) -0.016(4) 0.012(4)
C16 0.031(4) 0.035(4) 0.031(4) 0.004(3) -0.012(3) -0.002(4)
C17 0.031(4) 0.026(4) 0.034(4) 0.007(3) -0.006(3) -0.004(4)
C18 0.044(5) 0.039(4) 0.030(4) 0.010(4) 0.009(4) -0.010(4)
C21 0.020(3) 0.012(3) 0.022(3) 0.010(3) 0.009(3) -0.003(3)
C22 0.037(4) 0.025(4) 0.023(4) 0.009(3) 0.009(3) 0.003(4)
C23 0.035(4) 0.021(4) 0.043(5) -0.011(4) 0.003(4) -0.007(4)
C24 0.053(5) 0.013(4) 0.044(5) 0.014(4) 0.016(4) -0.005(4)
C25 0.060(5) 0.026(4) 0.025(4) 0.007(4) -0.001(4) -0.003(4)
C26 0.040(4) 0.015(4) 0.028(4) 0.005(3) 0.001(4) 0.001(4)
C31 0.019(4) 0.021(4) 0.025(3) -0.001(3) -0.002(3) -0.001(3)
C32 0.022(3) 0.014(3) 0.016(3) 0.003(3) -0.008(3) -0.008(3)
C33 0.026(4) 0.017(3) 0.019(3) -0.001(3) -0.009(3) 0.003(3)
C34 0.009(3) 0.023(4) 0.045(4) 0.000(3) -0.002(3) -0.002(3)
C35 0.022(4) 0.016(3) 0.042(4) -0.002(3) -0.001(3) -0.001(3)
C36 0.036(5) 0.044(5) 0.043(4) -0.012(4) -0.017(4) 0.013(4)
C37 0.031(4) 0.034(4) 0.033(4) -0.018(4) 0.007(3) -0.003(4)
C38 0.042(5) 0.024(4) 0.055(5) -0.006(4) 0.003(4) 0.006(4)
C39 0.038(5) 0.046(5) 0.060(6) -0.023(5) 0.006(4) -0.002(5)
C40 0.079(6) 0.035(4) 0.031(4) -0.006(4) -0.012(5) -0.012(5)
C41 0.031(4) 0.017(3) 0.013(3) 0.003(3) 0.008(3) 0.005(3)
C42 0.032(4) 0.017(3) 0.018(3) 0.003(3) -0.003(3) 0.004(3)
C43 0.051(5) 0.015(3) 0.018(3) 0.003(3) -0.002(3) 0.008(3)
C44 0.062(5) 0.032(4) 0.016(3) 0.009(3) 0.009(4) 0.016(4)
C45 0.063(6) 0.026(4) 0.038(4) 0.013(4) 0.017(4) 0.012(4)
C46 0.052(5) 0.019(4) 0.026(4) 0.003(3) 0.013(4) -0.006(4)
C47 0.030(4) 0.036(4) 0.031(4) 0.004(4) -0.006(3) -0.013(4)
C48 0.052(5) 0.025(4) 0.031(4) -0.002(4) -0.014(4) -0.003(4)
C51 0.018(3) 0.010(3) 0.022(3) 0.006(3) -0.007(3) 0.001(3)
C52 0.014(3) 0.022(3) 0.021(3) 0.001(3) 0.000(3) 0.005(3)
C53 0.013(3) 0.030(4) 0.036(4) 0.009(3) -0.003(3) 0.000(3)
C54 0.022(4) 0.032(4) 0.040(4) -0.009(4) -0.008(3) -0.013(4)
C55 0.031(4) 0.026(4) 0.026(3) -0.003(3) -0.013(3) -0.006(4)
C56 0.025(3) 0.027(4) 0.025(3) 0.006(4) 0.004(3) -0.006(3)

loop_
_atom_type_symbol
_atom_type_description
_atom_type_scat_dispersion_real
_atom_type_scat_dispersion_imag
_atom_type_scat_source
C C 0.0033 0.0016 'International Tables Vol C Tables 4.2.6.8 and 6.1.1.4'
H H 0.0000 0.0000 'International Tables Vol C Tables 4.2.6.8 and 6.1.1.4'
N N 0.0061 0.0033 'International Tables Vol C Tables 4.2.6.8 and 6.1.1.4'
O O 0.0106 0.0060 'International Tables Vol C Tables 4.2.6.8 and 6.1.1.4'
P P 0.1023 0.0942 'International Tables Vol C Tables 4.2.6.8 and 6.1.1.4'
Fe Fe 0.3463 0.8444 'International Tables Vol C Tables 4.2.6.8 and 6.1.1.4'
Sn Sn -0.6537 1.4246 'International Tables Vol C Tables 4.2.6.8 and 6.1.1.4'
I I -0.4742 1.8119 'International Tables Vol C Tables 4.2.6.8 and 6.1.1.4'

loop_
_geom_angle_atom_site_label_1
_geom_angle_atom_site_label_2
_geom_angle_atom_site_label_3
_geom_angle
C1 Sn1 C21 125.4(2)
C1 Sn1 O1 78.39(18)
C21 Sn1 O1 86.91(19)
C1 Sn1 I2 117.07(15)
C21 Sn1 I2 113.56(15)
O1 Sn1 I2 85.27(9)
C1 Sn1 I1 94.13(15)
C21 Sn1 I1 101.16(16)
O1 Sn1 I1 171.30(10)
I2 Sn1 I1 94.348(17)
C31 Sn2 C51 129.1(2)
C31 Sn2 O2 78.18(18)
C51 Sn2 O2 84.24(17)
C31 Sn2 I4 114.93(15)
C51 Sn2 I4 111.77(15)
O2 Sn2 I4 88.07(9)
C31 Sn2 I3 94.39(16)
C51 Sn2 I3 99.16(15)
O2 Sn2 I3 172.30(9)
I4 Sn2 I3 96.987(18)
C5 Fe1 C8 172.4(3)
C5 Fe1 C1 40.9(2)
C8 Fe1 C1 146.6(3)
C5 Fe1 C4 40.6(2)
C8 Fe1 C4 136.2(3)
C1 Fe1 C4 68.2(2)
C5 Fe1 C6 111.5(3)
C8 Fe1 C6 66.8(2)
C1 Fe1 C6 111.5(2)
C4 Fe1 C6 139.7(3)
C5 Fe1 C10 106.3(3)
C8 Fe1 C10 67.4(3)
C1 Fe1 C10 134.2(3)
C4 Fe1 C10 109.6(3)
C6 Fe1 C10 39.9(3)
C5 Fe1 C2 69.0(2)
C8 Fe1 C2 117.4(2)
C1 Fe1 C2 41.1(2)
C4 Fe1 C2 68.0(2)
C6 Fe1 C2 139.6(3)
C10 Fe1 C2 175.1(3)
C5 Fe1 C9 132.2(3)
C8 Fe1 C9 40.3(3)
C1 Fe1 C9 172.7(3)
C4 Fe1 C9 107.9(3)
C6 Fe1 C9 67.1(3)
C10 Fe1 C9 40.2(3)
C2 Fe1 C9 144.2(3)
C5 Fe1 C3 68.9(2)
C8 Fe1 C3 112.9(3)
C1 Fe1 C3 68.7(2)
C4 Fe1 C3 40.7(2)
C6 Fe1 C3 179.6(3)
C10 Fe1 C3 140.2(3)
C2 Fe1 C3 40.3(2)
C9 Fe1 C3 112.8(3)
C5 Fe1 C7 142.7(3)
C8 Fe1 C7 40.0(2)
C1 Fe1 C7 116.5(2)
C4 Fe1 C7 175.3(3)
C6 Fe1 C7 39.4(2)
C10 Fe1 C7 67.1(3)
C2 Fe1 C7 115.6(2)
C9 Fe1 C7 67.4(3)
C3 Fe1 C7 140.2(2)
C39 Fe2 C32 170.4(3)
C39 Fe2 C38 40.1(3)
C32 Fe2 C38 134.5(3)
C39 Fe2 C35 110.4(3)
C32 Fe2 C35 69.2(2)
C38 Fe2 C35 140.5(3)
C39 Fe2 C40 41.0(3)
C32 Fe2 C40 148.7(3)
C38 Fe2 C40 67.8(3)
C35 Fe2 C40 108.4(3)
C39 Fe2 C34 104.8(3)
C32 Fe2 C34 68.3(2)
C38 Fe2 C34 110.4(3)
C35 Fe2 C34 40.8(2)
C40 Fe2 C34 131.3(3)
C39 Fe2 C33 129.7(3)
C32 Fe2 C33 40.7(2)
C38 Fe2 C33 107.3(3)
C35 Fe2 C33 69.3(2)
C40 Fe2 C33 169.9(3)
C34 Fe2 C33 40.8(2)
C39 Fe2 C37 67.6(3)
C32 Fe2 C37 113.3(2)
C38 Fe2 C37 39.9(2)
C35 Fe2 C37 176.0(3)
C40 Fe2 C37 67.8(3)
C34 Fe2 C37 142.5(3)
C33 Fe2 C37 114.7(3)
C39 Fe2 C36 67.4(3)
C32 Fe2 C36 120.0(3)
C38 Fe2 C36 66.9(3)
C35 Fe2 C36 136.1(3)
C40 Fe2 C36 39.7(3)
C34 Fe2 C36 170.9(3)
C33 Fe2 C36 147.9(3)
C37 Fe2 C36 40.2(3)
C39 Fe2 C31 143.8(3)
C32 Fe2 C31 41.3(2)
C38 Fe2 C31 175.8(3)
C35 Fe2 C31 40.9(2)
C40 Fe2 C31 116.1(3)
C34 Fe2 C31 68.4(2)
C33 Fe2 C31 69.1(2)
C37 Fe2 C31 139.1(2)
C36 Fe2 C31 114.9(3)
O1 P1 N2 114.3(2)
O1 P1 N1 118.2(2)
N2 P1 N1 95.6(2)
O1 P1 C2 103.1(2)
N2 P1 C2 112.1(3)
N1 P1 C2 114.1(3)
O2 P2 N4 114.2(2)
O2 P2 N3 118.1(2)
N4 P2 N3 95.6(2)
O2 P2 C32 105.4(2)
N4 P2 C32 111.6(3)
N3 P2 C32 112.0(3)
P1 O1 Sn1 119.6(2)
P2 O2 Sn2 118.10(19)
C17 N1 C11 117.1(5)
C17 N1 P1 120.3(4)
C11 N1 P1 109.3(4)
C12 N2 C18 118.1(5)
C12 N2 P1 110.4(4)
C18 N2 P1 121.0(4)
C47 N3 C41 116.7(5)
C47 N3 P2 120.8(4)
C41 N3 P2 109.3(4)
C48 N4 C42 119.6(5)
C48 N4 P2 120.1(4)
C42 N4 P2 108.8(3)
C5 C1 C2 107.7(5)
C5 C1 Fe1 69.2(3)
C2 C1 Fe1 69.7(3)
C5 C1 Sn1 132.7(4)
C2 C1 Sn1 118.4(4)
Fe1 C1 Sn1 116.5(3)
C3 C2 C1 108.4(5)
C3 C2 P1 132.9(5)
C1 C2 P1 118.2(4)
C3 C2 Fe1 70.4(3)
C1 C2 Fe1 69.2(3)
P1 C2 Fe1 132.0(3)
C2 C3 C4 106.9(5)
C2 C3 Fe1 69.2(3)
C4 C3 Fe1 68.8(3)
C2 C3 H3A 126.5
C4 C3 H3A 126.5
Fe1 C3 H3A 127.0
C5 C4 C3 109.4(6)
C5 C4 Fe1 69.3(3)
C3 C4 Fe1 70.4(3)
C5 C4 H4A 125.3
C3 C4 H4A 125.3
Fe1 C4 H4A 126.5
C4 C5 C1 107.5(5)
C4 C5 Fe1 70.1(4)
C1 C5 Fe1 69.9(3)
C4 C5 H5A 126.2
C1 C5 H5A 126.2
Fe1 C5 H5A 125.4
C7 C6 C10 109.4(6)
C7 C6 Fe1 71.3(4)
C10 C6 Fe1 70.1(4)
C7 C6 H6A 125.3
C10 C6 H6A 125.3
Fe1 C6 H6A 125.0
C6 C7 C8 107.1(6)
C6 C7 Fe1 69.3(4)
C8 C7 Fe1 68.9(4)
C6 C7 H7A 126.5
C8 C7 H7A 126.5
Fe1 C7 H7A 126.9
C7 C8 C9 108.7(6)
C7 C8 Fe1 71.1(4)
C9 C8 Fe1 70.5(4)
C7 C8 H8A 125.6
C9 C8 H8A 125.6
Fe1 C8 H8A 124.4
C10 C9 C8 107.0(6)
C10 C9 Fe1 69.5(4)
C8 C9 Fe1 69.3(4)
C10 C9 H9A 126.5
C8 C9 H9A 126.5
Fe1 C9 H9A 126.3
C6 C10 C9 107.8(6)
C6 C10 Fe1 70.0(4)
C9 C10 Fe1 70.3(4)
C6 C10 H10A 126.1
C9 C10 H10A 126.1
Fe1 C10 H10A 125.1
N1 C11 C12 105.1(5)
N1 C11 C16 117.0(5)
C12 C11 C16 110.2(5)
N1 C11 H11A 108.1
C12 C11 H11A 108.1
C16 C11 H11A 108.1
N2 C12 C11 103.0(4)
N2 C12 C13 117.6(5)
C11 C12 C13 110.9(5)
N2 C12 H12A 108.3
C11 C12 H12A 108.3
C13 C12 H12A 108.3
C14 C13 C12 108.0(5)
C14 C13 H13A 110.1
C12 C13 H13A 110.1
C14 C13 H13B 110.1
C12 C13 H13B 110.1
H13A C13 H13B 108.4
C13 C14 C15 114.3(6)
C13 C14 H14A 108.7
C15 C14 H14A 108.7
C13 C14 H14B 108.7
C15 C14 H14B 108.7
H14A C14 H14B 107.6
C14 C15 C16 111.7(6)
C14 C15 H15A 109.3
C16 C15 H15A 109.3
C14 C15 H15B 109.3
C16 C15 H15B 109.3
H15A C15 H15B 108.0
C11 C16 C15 107.3(6)
C11 C16 H16A 110.2
C15 C16 H16A 110.2
C11 C16 H16B 110.2
C15 C16 H16B 110.2
H16A C16 H16B 108.5
N1 C17 H17A 109.5
N1 C17 H17B 109.5
H17A C17 H17B 109.5
N1 C17 H17C 109.5
H17A C17 H17C 109.5
H17B C17 H17C 109.5
N2 C18 H18A 109.5
N2 C18 H18B 109.5
H18A C18 H18B 109.5
N2 C18 H18C 109.5
H18A C18 H18C 109.5
H18B C18 H18C 109.5
C22 C21 C26 118.2(5)
C22 C21 Sn1 120.8(4)
C26 C21 Sn1 120.8(5)
C21 C22 C23 121.5(6)
C21 C22 H22A 119.2
C23 C22 H22A 119.2
C22 C23 C24 119.0(6)
C22 C23 H23A 120.5
C24 C23 H23A 120.5
C25 C24 C23 119.9(6)
C25 C24 H24A 120.0
C23 C24 H24A 120.0
C24 C25 C26 120.4(6)
C24 C25 H25A 119.8
C26 C25 H25A 119.8
C25 C26 C21 120.9(6)
C25 C26 H26A 119.6
C21 C26 H26A 119.6
C35 C31 C32 106.7(5)
C35 C31 Fe2 68.5(3)
C32 C31 Fe2 68.0(3)
C35 C31 Sn2 131.6(4)
C32 C31 Sn2 120.5(4)
Fe2 C31 Sn2 118.9(3)
C33 C32 C31 109.0(5)
C33 C32 P2 134.6(4)
C31 C32 P2 116.0(4)
C33 C32 Fe2 70.3(3)
C31 C32 Fe2 70.7(3)
P2 C32 Fe2 130.2(3)
C32 C33 C34 107.1(5)
C32 C33 Fe2 69.0(3)
C34 C33 Fe2 69.5(3)
C32 C33 H33A 126.4
C34 C33 H33A 126.4
Fe2 C33 H33A 126.6
C35 C34 C33 109.2(5)
C35 C34 Fe2 69.3(3)
C33 C34 Fe2 69.7(3)
C35 C34 H34A 125.4
C33 C34 H34A 125.4
Fe2 C34 H34A 127.1
C34 C35 C31 107.9(5)
C34 C35 Fe2 69.9(3)
C31 C35 Fe2 70.6(3)
C34 C35 H35A 126.0
C31 C35 H35A 126.0
Fe2 C35 H35A 125.0
C40 C36 C37 109.2(7)
C40 C36 Fe2 69.8(4)
C37 C36 Fe2 69.9(4)
C40 C36 H36A 125.4
C37 C36 H36A 125.4
Fe2 C36 H36A 126.5
C38 C37 C36 107.1(7)
C38 C37 Fe2 69.5(4)
C36 C37 Fe2 69.9(4)
C38 C37 H37A 126.5
C36 C37 H37A 126.5
Fe2 C37 H37A 125.7
C39 C38 C37 109.0(7)
C39 C38 Fe2 69.6(4)
C37 C38 Fe2 70.6(4)
C39 C38 H38A 125.5
C37 C38 H38A 125.5
Fe2 C38 H38A 125.9
C38 C39 C40 107.8(7)
C38 C39 Fe2 70.3(4)
C40 C39 Fe2 70.1(4)
C38 C39 H39A 126.1
C40 C39 H39A 126.1
Fe2 C39 H39A 125.1
C36 C40 C39 106.9(7)
C36 C40 Fe2 70.5(4)
C39 C40 Fe2 69.0(4)
C36 C40 H40A 126.5
C39 C40 H40A 126.5
Fe2 C40 H40A 125.6
N3 C41 C42 104.6(5)
N3 C41 C46 115.8(5)
C42 C41 C46 111.4(5)
N3 C41 H41A 108.2
C42 C41 H41A 108.2
C46 C41 H41A 108.2
N4 C42 C41 103.0(5)
N4 C42 C43 118.0(5)
C41 C42 C43 109.8(5)
N4 C42 H42A 108.5
C41 C42 H42A 108.5
C43 C42 H42A 108.5
C44 C43 C42 107.3(5)
C44 C43 H43A 110.3
C42 C43 H43A 110.3
C44 C43 H43B 110.3
C42 C43 H43B 110.3
H43A C43 H43B 108.5
C43 C44 C45 113.6(6)
C43 C44 H44A 108.9
C45 C44 H44A 108.9
C43 C44 H44B 108.9
C45 C44 H44B 108.9
H44A C44 H44B 107.7
C46 C45 C44 111.3(6)
C46 C45 H45A 109.4
C44 C45 H45A 109.4
C46 C45 H45B 109.4
C44 C45 H45B 109.4
H45A C45 H45B 108.0
C41 C46 C45 108.3(5)
C41 C46 H46A 110.0
C45 C46 H46A 110.0
C41 C46 H46B 110.0
C45 C46 H46B 110.0
H46A C46 H46B 108.4
N3 C47 H47A 109.5
N3 C47 H47B 109.5
H47A C47 H47B 109.5
N3 C47 H47C 109.5
H47A C47 H47C 109.5
H47B C47 H47C 109.5
N4 C48 H48A 109.5
N4 C48 H48B 109.5
H48A C48 H48B 109.5
N4 C48 H48C 109.5
H48A C48 H48C 109.5
H48B C48 H48C 109.5
C52 C51 C56 118.0(5)
C52 C51 Sn2 119.6(4)
C56 C51 Sn2 122.4(4)
C53 C52 C51 121.2(5)
C53 C52 H52A 119.4
C51 C52 H52A 119.4
C52 C53 C54 120.5(6)
C52 C53 H53A 119.7
C54 C53 H53A 119.7
C53 C54 C55 119.5(6)
C53 C54 H54A 120.2
C55 C54 H54A 120.2
C54 C55 C56 120.4(6)
C54 C55 H55A 119.8
C56 C55 H55A 119.8
C55 C56 C51 120.4(6)
C55 C56 H56A 119.8
C51 C56 H56A 119.8

loop_
_geom_bond_atom_site_label_1
_geom_bond_atom_site_label_2
_geom_bond_distance
Sn1 C1 2.118(5)
Sn1 C21 2.142(5)
Sn1 O1 2.320(3)
Sn1 I2 2.7138(5)
Sn1 I1 2.8073(6)
Sn2 C31 2.096(6)
Sn2 C51 2.120(5)
Sn2 O2 2.343(3)
Sn2 I4 2.7058(6)
Sn2 I3 2.8112(6)
Fe1 C5 2.029(6)
Fe1 C8 2.037(6)
Fe1 C1 2.038(6)
Fe1 C4 2.039(6)
Fe1 C6 2.041(6)
Fe1 C10 2.042(6)
Fe1 C2 2.044(5)
Fe1 C9 2.053(6)
Fe1 C3 2.060(6)
Fe1 C7 2.066(6)
Fe2 C39 2.020(7)
Fe2 C32 2.024(5)
Fe2 C38 2.030(7)
Fe2 C35 2.030(6)
Fe2 C40 2.035(7)
Fe2 C34 2.037(6)
Fe2 C33 2.040(5)
Fe2 C37 2.044(6)
Fe2 C36 2.044(7)
Fe2 C31 2.059(6)
P1 O1 1.501(4)
P1 N2 1.633(5)
P1 N1 1.646(5)
P1 C2 1.760(6)
P2 O2 1.492(4)
P2 N4 1.640(4)
P2 N3 1.647(5)
P2 C32 1.770(6)
N1 C17 1.445(7)
N1 C11 1.461(6)
N2 C12 1.464(7)
N2 C18 1.466(7)
N3 C47 1.448(7)
N3 C41 1.471(7)
N4 C48 1.447(7)
N4 C42 1.451(7)
C1 C5 1.422(8)
C1 C2 1.434(7)
C2 C3 1.416(8)
C3 C4 1.426(8)
C3 H3A 0.9300
C4 C5 1.410(8)
C4 H4A 0.9300
C5 H5A 0.9300
C6 C7 1.385(8)
C6 C10 1.394(9)
C6 H6A 0.9300
C7 C8 1.404(8)
C7 H7A 0.9300
C8 C9 1.408(9)
C8 H8A 0.9300
C9 C10 1.407(9)
C9 H9A 0.9300
C10 H10A 0.9300
C11 C12 1.500(8)
C11 C16 1.514(8)
C11 H11A 0.9800
C12 C13 1.512(7)
C12 H12A 0.9800
C13 C14 1.508(8)
C13 H13A 0.9700
C13 H13B 0.9700
C14 C15 1.517(9)
C14 H14A 0.9700
C14 H14B 0.9700
C15 C16 1.535(8)
C15 H15A 0.9700
C15 H15B 0.9700
C16 H16A 0.9700
C16 H16B 0.9700
C17 H17A 0.9600
C17 H17B 0.9600
C17 H17C 0.9600
C18 H18A 0.9600
C18 H18B 0.9600
C18 H18C 0.9600
C21 C22 1.370(8)
C21 C26 1.383(8)
C22 C23 1.384(8)
C22 H22A 0.9300
C23 C24 1.389(9)
C23 H23A 0.9300
C24 C25 1.360(9)
C24 H24A 0.9300
C25 C26 1.374(8)
C25 H25A 0.9300
C26 H26A 0.9300
C31 C35 1.428(8)
C31 C32 1.442(7)
C32 C33 1.414(8)
C33 C34 1.420(8)
C33 H33A 0.9300
C34 C35 1.419(8)
C34 H34A 0.9300
C35 H35A 0.9300
C36 C40 1.385(10)
C36 C37 1.404(9)
C36 H36A 0.9300
C37 C38 1.389(9)
C37 H37A 0.9300
C38 C39 1.388(9)
C38 H38A 0.9300
C39 C40 1.419(10)
C39 H39A 0.9300
C40 H40A 0.9300
C41 C42 1.503(8)
C41 C46 1.519(8)
C41 H41A 0.9800
C42 C43 1.517(7)
C42 H42A 0.9800
C43 C44 1.503(8)
C43 H43A 0.9700
C43 H43B 0.9700
C44 C45 1.546(10)
C44 H44A 0.9700
C44 H44B 0.9700
C45 C46 1.523(8)
C45 H45A 0.9700
C45 H45B 0.9700
C46 H46A 0.9700
C46 H46B 0.9700
C47 H47A 0.9600
C47 H47B 0.9600
C47 H47C 0.9600
C48 H48A 0.9600
C48 H48B 0.9600
C48 H48C 0.9600
C51 C52 1.383(7)
C51 C56 1.397(7)
C52 C53 1.365(7)
C52 H52A 0.9300
C53 C54 1.372(8)
C53 H53A 0.9300
C54 C55 1.374(8)
C54 H54A 0.9300
C55 C56 1.375(8)
C55 H55A 0.9300
C56 H56A 0.9300

loop_
_geom_torsion_atom_site_label_1
_geom_torsion_atom_site_label_2
_geom_torsion_atom_site_label_3
_geom_torsion_atom_site_label_4
_geom_torsion
N2 P1 O1 Sn1 -114.0(3)
N1 P1 O1 Sn1 134.7(2)
C2 P1 O1 Sn1 7.8(3)
C1 Sn1 O1 P1 -0.5(3)
C21 Sn1 O1 P1 -127.7(3)
I2 Sn1 O1 P1 118.4(2)
I1 Sn1 O1 P1 30.6(8)
N4 P2 O2 Sn2 -126.6(2)
N3 P2 O2 Sn2 122.2(2)
C32 P2 O2 Sn2 -3.7(3)
C31 Sn2 O2 P2 8.7(3)
C51 Sn2 O2 P2 -123.2(3)
I4 Sn2 O2 P2 124.6(2)
I3 Sn2 O2 P2 -6.6(9)
O1 P1 N1 C17 -29.9(5)
N2 P1 N1 C17 -151.3(4)
C2 P1 N1 C17 91.5(5)
O1 P1 N1 C11 110.0(4)
N2 P1 N1 C11 -11.4(4)
C2 P1 N1 C11 -128.6(4)
O1 P1 N2 C12 -139.2(4)
N1 P1 N2 C12 -14.8(4)
C2 P1 N2 C12 104.0(4)
O1 P1 N2 C18 76.7(5)
N1 P1 N2 C18 -158.9(5)
C2 P1 N2 C18 -40.1(5)
O2 P2 N3 C47 -23.8(5)
N4 P2 N3 C47 -145.0(5)
C32 P2 N3 C47 98.9(5)
O2 P2 N3 C41 115.9(4)
N4 P2 N3 C41 -5.3(4)
C32 P2 N3 C41 -121.4(4)
O2 P2 N4 C48 70.9(5)
N3 P2 N4 C48 -164.9(5)
C32 P2 N4 C48 -48.5(5)
O2 P2 N4 C42 -146.0(4)
N3 P2 N4 C42 -21.8(5)
C32 P2 N4 C42 94.6(5)
C8 Fe1 C1 C5 178.4(4)
C4 Fe1 C1 C5 -38.1(3)
C6 Fe1 C1 C5 98.4(4)
C10 Fe1 C1 C5 58.4(5)
C2 Fe1 C1 C5 -119.2(5)
C9 Fe1 C1 C5 21(2)
C3 Fe1 C1 C5 -82.0(4)
C7 Fe1 C1 C5 141.4(4)
C5 Fe1 C1 C2 119.2(5)
C8 Fe1 C1 C2 -62.4(5)
C4 Fe1 C1 C2 81.1(4)
C6 Fe1 C1 C2 -142.4(3)
C10 Fe1 C1 C2 177.6(4)
C9 Fe1 C1 C2 140(2)
C3 Fe1 C1 C2 37.2(3)
C7 Fe1 C1 C2 -99.4(4)
C5 Fe1 C1 Sn1 -128.4(5)
C8 Fe1 C1 Sn1 50.0(6)
C4 Fe1 C1 Sn1 -166.5(4)
C6 Fe1 C1 Sn1 -30.0(4)
C10 Fe1 C1 Sn1 -69.9(4)
C2 Fe1 C1 Sn1 112.4(4)
C9 Fe1 C1 Sn1 -108(2)
C3 Fe1 C1 Sn1 149.6(4)
C7 Fe1 C1 Sn1 13.0(4)
C21 Sn1 C1 C5 -97.5(6)
O1 Sn1 C1 C5 -175.1(6)
I2 Sn1 C1 C5 106.4(5)
I1 Sn1 C1 C5 9.4(6)
C21 Sn1 C1 C2 68.0(5)
O1 Sn1 C1 C2 -9.6(4)
I2 Sn1 C1 C2 -88.1(4)
I1 Sn1 C1 C2 174.9(4)
C21 Sn1 C1 Fe1 -12.1(4)
O1 Sn1 C1 Fe1 -89.7(3)
I2 Sn1 C1 Fe1 -168.22(18)
I1 Sn1 C1 Fe1 94.8(3)
C5 C1 C2 C3 -0.8(6)
Fe1 C1 C2 C3 -59.7(4)
Sn1 C1 C2 C3 -169.6(4)
C5 C1 C2 P1 -173.5(4)
Fe1 C1 C2 P1 127.5(4)
Sn1 C1 C2 P1 17.6(6)
C5 C1 C2 Fe1 58.9(4)
Sn1 C1 C2 Fe1 -109.9(3)
O1 P1 C2 C3 173.6(5)
N2 P1 C2 C3 -63.1(6)
N1 P1 C2 C3 44.1(6)
O1 P1 C2 C1 -15.8(5)
N2 P1 C2 C1 107.5(5)
N1 P1 C2 C1 -145.3(4)
O1 P1 C2 Fe1 70.7(4)
N2 P1 C2 Fe1 -165.9(4)
N1 P1 C2 Fe1 -58.7(5)
C5 Fe1 C2 C3 81.8(4)
C8 Fe1 C2 C3 -93.7(4)
C1 Fe1 C2 C3 119.6(5)
C4 Fe1 C2 C3 38.1(3)
C6 Fe1 C2 C3 -179.4(4)
C10 Fe1 C2 C3 99(3)
C9 Fe1 C2 C3 -52.3(6)
C7 Fe1 C2 C3 -138.6(4)
C5 Fe1 C2 C1 -37.8(3)
C8 Fe1 C2 C1 146.7(4)
C4 Fe1 C2 C1 -81.5(4)
C6 Fe1 C2 C1 61.0(5)
C10 Fe1 C2 C1 -20(3)
C9 Fe1 C2 C1 -171.9(4)
C3 Fe1 C2 C1 -119.6(5)
C7 Fe1 C2 C1 101.7(4)
C5 Fe1 C2 P1 -147.5(5)
C8 Fe1 C2 P1 36.9(5)
C1 Fe1 C2 P1 -109.7(5)
C4 Fe1 C2 P1 168.7(5)
C6 Fe1 C2 P1 -48.7(6)
C10 Fe1 C2 P1 -130(3)
C9 Fe1 C2 P1 78.3(6)
C3 Fe1 C2 P1 130.7(6)
C7 Fe1 C2 P1 -8.0(5)
C1 C2 C3 C4 0.2(6)
P1 C2 C3 C4 171.5(5)
Fe1 C2 C3 C4 -58.7(4)
C1 C2 C3 Fe1 58.9(4)
P1 C2 C3 Fe1 -129.8(5)
C5 Fe1 C3 C2 -81.9(4)
C8 Fe1 C3 C2 106.0(4)
C1 Fe1 C3 C2 -37.9(3)
C4 Fe1 C3 C2 -118.7(5)
C6 Fe1 C3 C2 78(41)
C10 Fe1 C3 C2 -172.4(4)
C9 Fe1 C3 C2 149.9(4)
C7 Fe1 C3 C2 68.4(5)
C5 Fe1 C3 C4 36.8(4)
C8 Fe1 C3 C4 -135.2(4)
C1 Fe1 C3 C4 80.9(4)
C6 Fe1 C3 C4 -164(100)
C10 Fe1 C3 C4 -53.7(6)
C2 Fe1 C3 C4 118.7(5)
C9 Fe1 C3 C4 -91.4(4)
C7 Fe1 C3 C4 -172.9(4)
C2 C3 C4 C5 0.4(7)
Fe1 C3 C4 C5 -58.5(4)
C2 C3 C4 Fe1 59.0(4)
C8 Fe1 C4 C5 -169.8(4)
C1 Fe1 C4 C5 38.4(3)
C6 Fe1 C4 C5 -59.5(5)
C10 Fe1 C4 C5 -92.5(4)
C2 Fe1 C4 C5 82.9(4)
C9 Fe1 C4 C5 -135.0(4)
C3 Fe1 C4 C5 120.7(5)
C7 Fe1 C4 C5 -136(3)
C5 Fe1 C4 C3 -120.7(5)
C8 Fe1 C4 C3 69.5(5)
C1 Fe1 C4 C3 -82.3(4)
C6 Fe1 C4 C3 179.8(4)
C10 Fe1 C4 C3 146.8(4)
C2 Fe1 C4 C3 -37.8(3)
C9 Fe1 C4 C3 104.3(4)
C7 Fe1 C4 C3 103(3)
C3 C4 C5 C1 -0.9(7)
Fe1 C4 C5 C1 -60.1(4)
C3 C4 C5 Fe1 59.2(4)
C2 C1 C5 C4 1.0(6)
Fe1 C1 C5 C4 60.3(4)
Sn1 C1 C5 C4 167.7(4)
C2 C1 C5 Fe1 -59.2(4)
Sn1 C1 C5 Fe1 107.4(5)
C8 Fe1 C5 C4 68(2)
C1 Fe1 C5 C4 -118.3(5)
C6 Fe1 C5 C4 143.2(4)
C10 Fe1 C5 C4 101.2(4)
C2 Fe1 C5 C4 -80.3(4)
C9 Fe1 C5 C4 65.2(5)
C3 Fe1 C5 C4 -37.0(4)
C7 Fe1 C5 C4 174.6(4)
C8 Fe1 C5 C1 -173.4(19)
C4 Fe1 C5 C1 118.3(5)
C6 Fe1 C5 C1 -98.5(4)
C10 Fe1 C5 C1 -140.5(4)
C2 Fe1 C5 C1 38.0(3)
C9 Fe1 C5 C1 -176.5(4)
C3 Fe1 C5 C1 81.3(4)
C7 Fe1 C5 C1 -67.1(5)
C5 Fe1 C6 C7 150.2(4)
C8 Fe1 C6 C7 -37.8(4)
C1 Fe1 C6 C7 106.0(4)
C4 Fe1 C6 C7 -172.8(4)
C10 Fe1 C6 C7 -119.8(6)
C2 Fe1 C6 C7 67.8(5)
C9 Fe1 C6 C7 -81.7(4)
C3 Fe1 C6 C7 -9(42)
C5 Fe1 C6 C10 -90.1(4)
C8 Fe1 C6 C10 82.0(4)
C1 Fe1 C6 C10 -134.2(4)
C4 Fe1 C6 C10 -53.0(6)
C2 Fe1 C6 C10 -172.4(4)
C9 Fe1 C6 C10 38.0(4)
C3 Fe1 C6 C10 111(41)
C7 Fe1 C6 C10 119.8(6)
C10 C6 C7 C8 -1.2(7)
Fe1 C6 C7 C8 58.8(4)
C10 C6 C7 Fe1 -59.9(4)
C5 Fe1 C7 C6 -49.8(6)
C8 Fe1 C7 C6 118.8(5)
C1 Fe1 C7 C6 -92.2(4)
C4 Fe1 C7 C6 82(3)
C10 Fe1 C7 C6 37.2(4)
C2 Fe1 C7 C6 -138.2(4)
C9 Fe1 C7 C6 81.0(4)
C3 Fe1 C7 C6 179.9(4)
C5 Fe1 C7 C8 -168.6(4)
C1 Fe1 C7 C8 149.0(4)
C4 Fe1 C7 C8 -37(3)
C6 Fe1 C7 C8 -118.8(5)
C10 Fe1 C7 C8 -81.6(4)
C2 Fe1 C7 C8 102.9(4)
C9 Fe1 C7 C8 -37.9(4)
C3 Fe1 C7 C8 61.1(5)
C6 C7 C8 C9 1.7(7)
Fe1 C7 C8 C9 60.7(4)
C6 C7 C8 Fe1 -59.0(4)
C5 Fe1 C8 C7 115(2)
C1 Fe1 C8 C7 -56.9(6)
C4 Fe1 C8 C7 175.9(4)
C6 Fe1 C8 C7 37.3(4)
C10 Fe1 C8 C7 80.8(4)
C2 Fe1 C8 C7 -98.0(4)
C9 Fe1 C8 C7 118.8(5)
C3 Fe1 C8 C7 -142.5(4)
C5 Fe1 C8 C9 -4(2)
C1 Fe1 C8 C9 -175.7(4)
C4 Fe1 C8 C9 57.2(5)
C6 Fe1 C8 C9 -81.5(4)
C10 Fe1 C8 C9 -38.0(4)
C2 Fe1 C8 C9 143.2(4)
C3 Fe1 C8 C9 98.7(4)
C7 Fe1 C8 C9 -118.8(5)
C7 C8 C9 C10 -1.6(7)
Fe1 C8 C9 C10 59.5(4)
C7 C8 C9 Fe1 -61.1(4)
C5 Fe1 C9 C10 61.0(5)
C8 Fe1 C9 C10 -118.4(6)
C1 Fe1 C9 C10 43(2)
C4 Fe1 C9 C10 99.4(4)
C6 Fe1 C9 C10 -37.8(4)
C2 Fe1 C9 C10 176.4(4)
C3 Fe1 C9 C10 142.6(4)
C7 Fe1 C9 C10 -80.7(4)
C5 Fe1 C9 C8 179.4(4)
C1 Fe1 C9 C8 161.0(19)
C4 Fe1 C9 C8 -142.3(4)
C6 Fe1 C9 C8 80.6(4)
C10 Fe1 C9 C8 118.4(6)
C2 Fe1 C9 C8 -65.2(6)
C3 Fe1 C9 C8 -99.0(4)
C7 Fe1 C9 C8 37.6(4)
C7 C6 C10 C9 0.2(7)
Fe1 C6 C10 C9 -60.5(4)
C7 C6 C10 Fe1 60.6(4)
C8 C9 C10 C6 0.9(7)
Fe1 C9 C10 C6 60.3(4)
C8 C9 C10 Fe1 -59.4(4)
C5 Fe1 C10 C6 104.1(4)
C8 Fe1 C10 C6 -80.3(4)
C1 Fe1 C10 C6 68.5(5)
C4 Fe1 C10 C6 146.7(4)
C2 Fe1 C10 C6 87(3)
C9 Fe1 C10 C6 -118.4(6)
C3 Fe1 C10 C6 -179.4(4)
C7 Fe1 C10 C6 -36.8(4)
C5 Fe1 C10 C9 -137.5(4)
C8 Fe1 C10 C9 38.0(4)
C1 Fe1 C10 C9 -173.1(4)
C4 Fe1 C10 C9 -94.9(5)
C6 Fe1 C10 C9 118.4(6)
C2 Fe1 C10 C9 -155(3)
C3 Fe1 C10 C9 -61.0(6)
C7 Fe1 C10 C9 81.6(4)
C17 N1 C11 C12 174.4(5)
P1 N1 C11 C12 33.1(5)
C17 N1 C11 C16 -63.0(7)
P1 N1 C11 C16 155.7(5)
C18 N2 C12 C11 -179.8(5)
P1 N2 C12 C11 34.9(5)
C18 N2 C12 C13 -57.6(7)
P1 N2 C12 C13 157.2(5)
N1 C11 C12 N2 -41.6(5)
C16 C11 C12 N2 -168.5(5)
N1 C11 C12 C13 -168.2(5)
C16 C11 C12 C13 64.9(6)
N2 C12 C13 C14 -176.0(5)
C11 C12 C13 C14 -58.0(7)
C12 C13 C14 C15 52.7(7)
C13 C14 C15 C16 -53.0(8)
N1 C11 C16 C15 179.1(5)
C12 C11 C16 C15 -61.0(7)
C14 C15 C16 C11 54.7(7)
C1 Sn1 C21 C22 -78.5(5)
O1 Sn1 C21 C22 -5.1(5)
I2 Sn1 C21 C22 78.4(5)
I1 Sn1 C21 C22 178.2(4)
C1 Sn1 C21 C26 97.8(5)
O1 Sn1 C21 C26 171.2(5)
I2 Sn1 C21 C26 -105.4(5)
I1 Sn1 C21 C26 -5.6(5)
C26 C21 C22 C23 -1.9(9)
Sn1 C21 C22 C23 174.4(5)
C21 C22 C23 C24 0.0(10)
C22 C23 C24 C25 1.2(10)
C23 C24 C25 C26 -0.5(11)
C24 C25 C26 C21 -1.5(10)
C22 C21 C26 C25 2.6(9)
Sn1 C21 C26 C25 -173.7(5)
C39 Fe2 C31 C35 47.4(6)
C32 Fe2 C31 C35 -119.5(5)
C38 Fe2 C31 C35 -112(4)
C40 Fe2 C31 C35 88.4(4)
C34 Fe2 C31 C35 -38.2(4)
C33 Fe2 C31 C35 -82.1(4)
C37 Fe2 C31 C35 173.9(4)
C36 Fe2 C31 C35 132.6(4)
C39 Fe2 C31 C32 167.0(5)
C38 Fe2 C31 C32 7(4)
C35 Fe2 C31 C32 119.5(5)
C40 Fe2 C31 C32 -152.1(4)
C34 Fe2 C31 C32 81.3(4)
C33 Fe2 C31 C32 37.4(3)
C37 Fe2 C31 C32 -66.6(5)
C36 Fe2 C31 C32 -107.9(4)
C39 Fe2 C31 Sn2 -79.3(5)
C32 Fe2 C31 Sn2 113.7(5)
C38 Fe2 C31 Sn2 121(4)
C35 Fe2 C31 Sn2 -126.7(5)
C40 Fe2 C31 Sn2 -38.3(4)
C34 Fe2 C31 Sn2 -164.9(4)
C33 Fe2 C31 Sn2 151.2(4)
C37 Fe2 C31 Sn2 47.2(5)
C36 Fe2 C31 Sn2 5.9(4)
C51 Sn2 C31 C35 -106.4(6)
O2 Sn2 C31 C35 -178.8(6)
I4 Sn2 C31 C35 98.9(5)
I3 Sn2 C31 C35 -0.9(6)
C51 Sn2 C31 C32 59.8(5)
O2 Sn2 C31 C32 -12.7(4)
I4 Sn2 C31 C32 -94.9(4)
I3 Sn2 C31 C32 165.3(4)
C51 Sn2 C31 Fe2 -20.4(4)
O2 Sn2 C31 Fe2 -92.8(3)
I4 Sn2 C31 Fe2 -175.1(2)
I3 Sn2 C31 Fe2 85.1(3)
C35 C31 C32 C33 -2.4(6)
Fe2 C31 C32 C33 -60.1(4)
Sn2 C31 C32 C33 -171.6(4)
C35 C31 C32 P2 -176.1(4)
Fe2 C31 C32 P2 126.2(4)
Sn2 C31 C32 P2 14.6(6)
C35 C31 C32 Fe2 57.7(4)
Sn2 C31 C32 Fe2 -111.6(4)
O2 P2 C32 C33 -177.8(6)
N4 P2 C32 C33 -53.3(7)
N3 P2 C32 C33 52.6(6)
O2 P2 C32 C31 -6.1(5)
N4 P2 C32 C31 118.4(4)
N3 P2 C32 C31 -135.7(4)
O2 P2 C32 Fe2 80.0(4)
N4 P2 C32 Fe2 -155.6(3)
N3 P2 C32 Fe2 -49.6(5)
C39 Fe2 C32 C33 -7.8(18)
C38 Fe2 C32 C33 -59.8(5)
C35 Fe2 C32 C33 82.0(4)
C40 Fe2 C32 C33 173.5(5)
C34 Fe2 C32 C33 38.0(3)
C37 Fe2 C32 C33 -101.3(4)
C36 Fe2 C32 C33 -145.9(4)
C31 Fe2 C32 C33 119.5(5)
C39 Fe2 C32 C31 -127.3(16)
C38 Fe2 C32 C31 -179.3(4)
C35 Fe2 C32 C31 -37.5(3)
C40 Fe2 C32 C31 54.0(6)
C34 Fe2 C32 C31 -81.5(4)
C33 Fe2 C32 C31 -119.5(5)
C37 Fe2 C32 C31 139.2(4)
C36 Fe2 C32 C31 94.6(4)
C39 Fe2 C32 P2 124.5(16)
C38 Fe2 C32 P2 72.5(5)
C35 Fe2 C32 P2 -145.7(5)
C40 Fe2 C32 P2 -54.2(7)
C34 Fe2 C32 P2 170.3(5)
C33 Fe2 C32 P2 132.3(6)
C37 Fe2 C32 P2 31.0(5)
C36 Fe2 C32 P2 -13.6(5)
C31 Fe2 C32 P2 -108.2(5)
C31 C32 C33 C34 1.0(6)
P2 C32 C33 C34 173.1(5)
Fe2 C32 C33 C34 -59.3(4)
C31 C32 C33 Fe2 60.3(4)
P2 C32 C33 Fe2 -127.6(6)
C39 Fe2 C33 C32 178.3(4)
C38 Fe2 C33 C32 139.8(4)
C35 Fe2 C33 C32 -81.9(4)
C40 Fe2 C33 C32 -160.4(14)
C34 Fe2 C33 C32 -118.7(5)
C37 Fe2 C33 C32 97.7(4)
C36 Fe2 C33 C32 65.8(6)
C31 Fe2 C33 C32 -38.0(3)
C39 Fe2 C33 C34 -63.0(5)
C32 Fe2 C33 C34 118.7(5)
C38 Fe2 C33 C34 -101.4(4)
C35 Fe2 C33 C34 36.9(4)
C40 Fe2 C33 C34 -41.7(17)
C37 Fe2 C33 C34 -143.6(4)
C36 Fe2 C33 C34 -175.4(5)
C31 Fe2 C33 C34 80.7(4)
C32 C33 C34 C35 0.7(7)
Fe2 C33 C34 C35 -58.2(4)
C32 C33 C34 Fe2 59.0(4)
C39 Fe2 C34 C35 -104.3(4)
C32 Fe2 C34 C35 82.9(4)
C38 Fe2 C34 C35 -146.0(4)
C40 Fe2 C34 C35 -68.1(5)
C33 Fe2 C34 C35 120.9(5)
C37 Fe2 C34 C35 -176.6(4)
C36 Fe2 C34 C35 -74.7(19)
C31 Fe2 C34 C35 38.2(4)
C39 Fe2 C34 C33 134.9(4)
C32 Fe2 C34 C33 -38.0(3)
C38 Fe2 C34 C33 93.1(4)
C35 Fe2 C34 C33 -120.9(5)
C40 Fe2 C34 C33 171.0(4)
C37 Fe2 C34 C33 62.5(5)
C36 Fe2 C34 C33 164.4(17)
C31 Fe2 C34 C33 -82.6(4)
C33 C34 C35 C31 -2.2(7)
Fe2 C34 C35 C31 -60.7(4)
C33 C34 C35 Fe2 58.5(4)
C32 C31 C35 C34 2.8(6)
Fe2 C31 C35 C34 60.2(4)
Sn2 C31 C35 C34 170.4(4)
C32 C31 C35 Fe2 -57.4(4)
Sn2 C31 C35 Fe2 110.2(5)
C39 Fe2 C35 C34 89.2(4)
C32 Fe2 C35 C34 -80.5(4)
C38 Fe2 C35 C34 55.5(6)
C40 Fe2 C35 C34 132.7(4)
C33 Fe2 C35 C34 -36.8(4)
C37 Fe2 C35 C34 149(4)
C36 Fe2 C35 C34 167.3(4)
C31 Fe2 C35 C34 -118.4(5)
C39 Fe2 C35 C31 -152.4(4)
C32 Fe2 C35 C31 37.9(3)
C38 Fe2 C35 C31 173.9(4)
C40 Fe2 C35 C31 -108.8(4)
C34 Fe2 C35 C31 118.4(5)
C33 Fe2 C35 C31 81.6(4)
C37 Fe2 C35 C31 -93(4)
C36 Fe2 C35 C31 -74.2(5)
C39 Fe2 C36 C40 38.9(4)
C32 Fe2 C36 C40 -148.0(4)
C38 Fe2 C36 C40 82.6(5)
C35 Fe2 C36 C40 -57.5(6)
C34 Fe2 C36 C40 8(2)
C33 Fe2 C36 C40 168.5(5)
C37 Fe2 C36 C40 120.5(6)
C31 Fe2 C36 C40 -101.5(5)
C39 Fe2 C36 C37 -81.6(4)
C32 Fe2 C36 C37 91.4(4)
C38 Fe2 C36 C37 -37.9(4)
C35 Fe2 C36 C37 -178.1(4)
C40 Fe2 C36 C37 -120.5(6)
C34 Fe2 C36 C37 -112.7(18)
C33 Fe2 C36 C37 48.0(7)
C31 Fe2 C36 C37 138.0(4)
C40 C36 C37 C38 1.0(7)
Fe2 C36 C37 C38 59.9(5)
C40 C36 C37 Fe2 -58.9(5)
C39 Fe2 C37 C38 -37.1(4)
C32 Fe2 C37 C38 132.5(4)
C35 Fe2 C37 C38 -98(4)
C40 Fe2 C37 C38 -81.6(5)
C34 Fe2 C37 C38 48.1(6)
C33 Fe2 C37 C38 87.7(5)
C36 Fe2 C37 C38 -118.1(6)
C31 Fe2 C37 C38 173.8(4)
C39 Fe2 C37 C36 80.9(5)
C32 Fe2 C37 C36 -109.5(4)
C38 Fe2 C37 C36 118.1(6)
C35 Fe2 C37 C36 20(4)
C40 Fe2 C37 C36 36.5(4)
C34 Fe2 C37 C36 166.2(5)
C33 Fe2 C37 C36 -154.2(4)
C31 Fe2 C37 C36 -68.2(5)
C36 C37 C38 C39 -0.9(8)
Fe2 C37 C38 C39 59.2(5)
C36 C37 C38 Fe2 -60.1(4)
C32 Fe2 C38 C39 168.2(4)
C35 Fe2 C38 C39 53.8(6)
C40 Fe2 C38 C39 -38.6(4)
C34 Fe2 C38 C39 88.9(5)
C33 Fe2 C38 C39 132.0(4)
C37 Fe2 C38 C39 -119.9(7)
C36 Fe2 C38 C39 -81.7(5)
C31 Fe2 C38 C39 161(3)
C39 Fe2 C38 C37 119.9(7)
C32 Fe2 C38 C37 -71.9(6)
C35 Fe2 C38 C37 173.8(4)
C40 Fe2 C38 C37 81.4(5)
C34 Fe2 C38 C37 -151.1(4)
C33 Fe2 C38 C37 -108.0(5)
C36 Fe2 C38 C37 38.2(4)
C31 Fe2 C38 C37 -79(4)
C37 C38 C39 C40 0.5(8)
Fe2 C38 C39 C40 60.3(5)
C37 C38 C39 Fe2 -59.8(5)
C32 Fe2 C39 C38 -60.6(18)
C35 Fe2 C39 C38 -146.8(4)
C40 Fe2 C39 C38 118.3(6)
C34 Fe2 C39 C38 -104.2(5)
C33 Fe2 C39 C38 -67.3(5)
C37 Fe2 C39 C38 36.9(4)
C36 Fe2 C39 C38 80.6(5)
C31 Fe2 C39 C38 -177.8(4)
C32 Fe2 C39 C40 -178.9(15)
C38 Fe2 C39 C40 -118.3(6)
C35 Fe2 C39 C40 94.9(5)
C34 Fe2 C39 C40 137.4(5)
C33 Fe2 C39 C40 174.4(4)
C37 Fe2 C39 C40 -81.4(5)
C36 Fe2 C39 C40 -37.7(4)
C31 Fe2 C39 C40 63.9(6)
C37 C36 C40 C39 -0.7(8)
Fe2 C36 C40 C39 -59.6(5)
C37 C36 C40 Fe2 58.9(4)
C38 C39 C40 C36 0.1(8)
Fe2 C39 C40 C36 60.6(5)
C38 C39 C40 Fe2 -60.5(5)
C39 Fe2 C40 C36 -117.9(6)
C32 Fe2 C40 C36 61.8(7)
C38 Fe2 C40 C36 -80.1(5)
C35 Fe2 C40 C36 141.9(4)
C34 Fe2 C40 C36 -178.4(4)
C33 Fe2 C40 C36 -143.0(15)
C37 Fe2 C40 C36 -36.9(4)
C31 Fe2 C40 C36 98.3(5)
C32 Fe2 C40 C39 179.7(5)
C38 Fe2 C40 C39 37.7(4)
C35 Fe2 C40 C39 -100.2(5)
C34 Fe2 C40 C39 -60.5(6)
C33 Fe2 C40 C39 -25.2(18)
C37 Fe2 C40 C39 81.0(5)
C36 Fe2 C40 C39 117.9(6)
C31 Fe2 C40 C39 -143.8(4)
C47 N3 C41 C42 171.0(5)
P2 N3 C41 C42 29.3(5)
C47 N3 C41 C46 -66.0(8)
P2 N3 C41 C46 152.4(5)
C48 N4 C42 C41 -175.9(5)
P2 N4 C42 C41 40.8(5)
C48 N4 C42 C43 -54.7(8)
P2 N4 C42 C43 161.9(5)
N3 C41 C42 N4 -43.2(6)
C46 C41 C42 N4 -169.1(5)
N3 C41 C42 C43 -169.7(5)
C46 C41 C42 C43 64.4(6)
N4 C42 C43 C44 -178.1(6)
C41 C42 C43 C44 -60.6(7)
C42 C43 C44 C45 56.2(8)
C43 C44 C45 C46 -54.0(8)
N3 C41 C46 C45 -178.3(6)
C42 C41 C46 C45 -58.9(8)
C44 C45 C46 C41 52.3(8)
C31 Sn2 C51 C52 -94.4(5)
O2 Sn2 C51 C52 -24.7(5)
I4 Sn2 C51 C52 60.9(5)
I3 Sn2 C51 C52 162.3(4)
C31 Sn2 C51 C56 84.8(5)
O2 Sn2 C51 C56 154.5(5)
I4 Sn2 C51 C56 -119.9(5)
I3 Sn2 C51 C56 -18.5(5)
C56 C51 C52 C53 -1.4(9)
Sn2 C51 C52 C53 177.9(4)
C51 C52 C53 C54 0.1(10)
C52 C53 C54 C55 0.7(10)
C53 C54 C55 C56 -0.2(10)
C54 C55 C56 C51 -1.1(10)
C52 C51 C56 C55 1.9(9)
Sn2 C51 C56 C55 -177.3(5)
